data_1533242
loop_
_publ_author_name
'Yang Hexiong'
'Prewitt, C.T.'
'Liu Zhenxian'

_publ_section_title
;
 Crystal structures and infrared spectra of two Fe-bearing hydrous
 magnesium silicates synthesized at high temperature and pressure
;
_journal_name_full 'Journal of Mineralogical and Petrological Sciences'
_journal_page_first 137
_journal_page_last 143
_journal_volume 97
_journal_year 2002
_chemical_formula_sum 'Fe0.63 H2.79 Mg2.2 O6 Si0.73'
_chemical_name_systematic '(Mg2.2 Fe0.63) H2.79 (Si0.73 O6)'
_space_group_IT_number 194
_symmetry_space_group_name_Hall '-P 6c 2c'
_symmetry_space_group_name_H-M 'P 63/m m c'
_cell_angle_alpha 90
_cell_angle_beta 90
_cell_angle_gamma 120
_cell_formula_units_Z 1
_cell_length_a 2.953
_cell_length_b 2.953
_cell_length_c 14.17
_cell_volume 107.011
_citation_journal_id_ASTM JMPSCA
_cod_data_source_file YangHexiong_JMPSCA_2002_420.cif
_cod_data_source_block H2.79Fe0.63Mg2.2O6Si0.73
_cod_original_cell_volume 107.0107
_cod_original_formula_sum 'H2.79 Fe0.63 Mg2.2 O6 Si0.73'
_cod_database_code 1533242

loop_
_symmetry_equiv_pos_as_xyz
x,y,z
x-y,x,z+1/2
-y,x-y,z
-x,-y,z+1/2
-x+y,-x,z
y,-x+y,z+1/2
-y,-x,-z+1/2
x-y,-y,-z
x,x-y,-z+1/2
y,x,-z
-x+y,y,-z+1/2
-x,-x+y,-z
-x,-y,-z
-x+y,-x,-z-1/2
y,-x+y,-z
x,y,-z-1/2
x-y,x,-z
-y,x-y,-z-1/2
y,x,z-1/2
-x+y,y,z
-x,-x+y,z-1/2
-y,-x,z
x-y,-y,z-1/2
x,x-y,z

loop_
_atom_site_label
_atom_site_type_symbol
_atom_site_fract_x
_atom_site_fract_y
_atom_site_fract_z
_atom_site_occupancy
_atom_site_U_iso_or_equiv
Mg2 Mg+2 0.3333 0.6667 0.3262 0.544 0.0
Fe1 Fe+3 0 0 0 0.284 0.0
Fe2 Fe+3 0.3333 0.6667 0.3262 0.016 0.0
Si2 Si+4 0.3333 0.6667 0.456 0.058 0.0
O1 O-2 0 0 0.25 1 0.0
Mg1 Mg+2 0 0 0 0.012 0.0
O2 O-2 0.3333 0.6667 0.5849 1 0.0
Si1 Si+4 0 0 0.3748 0.124 0.0
